data_2223176
loop_
_publ_author_name
'Zhu, Li-Cai'
'Zhao, Zhen-Gang'
'Yu, Shu-Juan'

_publ_section_title
;
 Poly[[di-\m~3~-nicotinato-\m~3~-oxalato-samarium(III)silver(I)]
 dihydrate]
;
_journal_coeditor_code PV2185
_journal_issue 9
_journal_name_full 'Acta Crystallographica Section E'
_journal_page_first m1105
_journal_paper_doi 10.1107/S1600536809032115
_journal_volume 65
_journal_year 2009
_chemical_formula_iupac '[Ag Sm (C6 H4 N O2)2 (C2 O4)], 2H2 O'
_chemical_formula_moiety 'C14 H8 Ag N2 O8 Sm, 2(H2 O)'
_chemical_formula_sum 'C14 H12 Ag N2 O10 Sm'
_chemical_formula_weight 626.49
_chemical_name_systematic
;
Poly[[di-\m~3~-nicotinato-\m~3~-oxalato-samarium(III)silver(I)] dihydrate]
;
_space_group_IT_number 14
_symmetry_cell_setting monoclinic
_symmetry_space_group_name_Hall '-P 2ybc'
_symmetry_space_group_name_H-M 'P 1 21/c 1'
_atom_sites_solution_hydrogens geom
_atom_sites_solution_primary direct
_atom_sites_solution_secondary difmap
_audit_creation_method SHELXL-97
_cell_angle_alpha 90.00
_cell_angle_beta 117.2950(10)
_cell_angle_gamma 90.00
_cell_formula_units_Z 4
_cell_length_a 9.7145(9)
_cell_length_b 22.3444(15)
_cell_length_c 9.1726(6)
_cell_measurement_reflns_used 6346
_cell_measurement_temperature 296(2)
_cell_measurement_theta_max 27.78
_cell_measurement_theta_min 2.36
_cell_volume 1769.4(2)
_computing_cell_refinement 'SAINT (Bruker, 2004)'
_computing_data_collection 'APEX2 (Bruker, 2004)'
_computing_data_reduction 'SAINT (Bruker, 2004)'
_computing_molecular_graphics 'SHELXTL (Sheldrick, 2008)'
_computing_publication_material 'SHELXL97 (Sheldrick, 2008)'
_computing_structure_refinement 'SHELXL97 (Sheldrick, 2008)'
_computing_structure_solution 'SHELXS97 (Sheldrick, 2008)'
_diffrn_ambient_temperature 296(2)
_diffrn_measured_fraction_theta_full 0.999
_diffrn_measured_fraction_theta_max 0.999
_diffrn_measurement_device_type 'Bruker APEXII area-detector'
_diffrn_measurement_method '\f and \w'
_diffrn_radiation_monochromator graphite
_diffrn_radiation_source 'fine-focus sealed tube'
_diffrn_radiation_type MoK\a
_diffrn_radiation_wavelength 0.71073
_diffrn_reflns_av_R_equivalents 0.0272
_diffrn_reflns_av_sigmaI/netI 0.0295
_diffrn_reflns_limit_h_max 11
_diffrn_reflns_limit_h_min -5
_diffrn_reflns_limit_k_max 26
_diffrn_reflns_limit_k_min -26
_diffrn_reflns_limit_l_max 10
_diffrn_reflns_limit_l_min -10
_diffrn_reflns_number 8972
_diffrn_reflns_theta_full 25.15
_diffrn_reflns_theta_max 25.15
_diffrn_reflns_theta_min 2.36
_exptl_absorpt_coefficient_mu 4.452
_exptl_absorpt_correction_T_max 0.429
_exptl_absorpt_correction_T_min 0.374
_exptl_absorpt_correction_type multi-scan
_exptl_absorpt_process_details '(SADABS; Sheldrick, 1996)'
_exptl_crystal_colour colorless
_exptl_crystal_density_diffrn 2.352
_exptl_crystal_density_method 'not measured'
_exptl_crystal_description block
_exptl_crystal_F_000 1196
_exptl_crystal_size_max 0.23
_exptl_crystal_size_mid 0.20
_exptl_crystal_size_min 0.19
_refine_diff_density_max 0.840
_refine_diff_density_min -0.652
_refine_ls_extinction_coef 0.00351(16)
_refine_ls_extinction_expression Fc^*^=kFc[1+0.001xFc^2^\l^3^/sin(2\q)]^-1/4^
_refine_ls_extinction_method 'SHELXL97 (Sheldrick, 2008)'
_refine_ls_goodness_of_fit_ref 1.124
_refine_ls_hydrogen_treatment constr
_refine_ls_matrix_type full
_refine_ls_number_parameters 254
_refine_ls_number_reflns 3171
_refine_ls_number_restraints 0
_refine_ls_restrained_S_all 1.124
_refine_ls_R_factor_all 0.0254
_refine_ls_R_factor_gt 0.0231
_refine_ls_shift/su_max 0.002
_refine_ls_shift/su_mean 0.000
_refine_ls_structure_factor_coef Fsqd
_refine_ls_weighting_details 'calc w=1/[\s^2^(Fo^2^)+(0.0174P)^2^+1.7329P] where P=(Fo^2^+2Fc^2^)/3'
_refine_ls_weighting_scheme calc
_refine_ls_wR_factor_gt 0.0509
_refine_ls_wR_factor_ref 0.0516
_reflns_number_gt 2995
_reflns_number_total 3171
_reflns_threshold_expression I>2\s(I)
_cod_data_source_file pv2185.cif
_cod_data_source_block I
_cod_original_sg_symbol_H-M 'P 21/c'
_cod_database_code 2223176
_cod_database_fobs_code 2223176

loop_
_symmetry_equiv_pos_as_xyz
'x, y, z'
'-x, y+1/2, -z+1/2'
'-x, -y, -z'
'x, -y-1/2, z-1/2'

loop_
_atom_site_type_symbol
_atom_site_label
_atom_site_fract_x
_atom_site_fract_y
_atom_site_fract_z
_atom_site_U_iso_or_equiv
_atom_site_adp_type
_atom_site_calc_flag
_atom_site_refinement_flags
_atom_site_occupancy
_atom_site_disorder_assembly
_atom_site_disorder_group
Sm Sm1 0.85715(2) 0.991315(8) 0.11767(2) 0.01683(8) Uani d . 1 . .
Ag Ag2 0.82067(4) 0.852371(14) 0.48309(5) 0.04794(12) Uani d . 1 . .
O O1 0.8835(3) 0.94402(11) 0.3695(3) 0.0275(6) Uani d . 1 . .
N N1 0.6254(4) 0.88411(15) 0.5163(4) 0.0346(8) Uani d . 1 . .
C C4 0.3834(4) 0.93617(16) 0.4147(4) 0.0231(8) Uani d . 1 . .
C C3 0.4789(5) 0.88129(19) 0.6648(5) 0.0368(10) Uani d . 1 . .
H H3 0.4696 0.8681 0.7560 0.044 Uiso calc R 1 . .
C C1 0.5154(4) 0.91951(17) 0.4047(5) 0.0291(9) Uani d . 1 . .
H H1 0.5291 0.9334 0.3166 0.035 Uiso calc R 1 . .
C C2 0.6042(5) 0.86566(19) 0.6441(5) 0.0382(10) Uani d . 1 . .
H H2 0.6788 0.8410 0.7221 0.046 Uiso calc R 1 . .
C C6 0.2586(4) 0.97226(16) 0.2811(4) 0.0222(8) Uani d . 1 . .
C C5 0.3662(5) 0.91690(17) 0.5490(4) 0.0293(9) Uani d . 1 . .
H H5 0.2795 0.9279 0.5608 0.035 Uiso calc R 1 . .
O O3 0.2900(3) 0.99674(11) 0.1769(3) 0.0284(6) Uani d . 1 . .
O O2 0.1309(3) 0.97383(13) 0.2834(3) 0.0313(6) Uani d . 1 . .
N N2 0.9619(4) 0.78296(14) 0.4537(4) 0.0332(8) Uani d . 1 . .
C C7 0.9364(4) 0.72618(16) 0.4792(5) 0.0287(8) Uani d . 1 . .
H H7 0.8605 0.7184 0.5117 0.034 Uiso calc R 1 . .
C C9 1.1309(5) 0.6899(2) 0.4136(5) 0.0390(10) Uani d . 1 . .
H H9 1.1876 0.6589 0.3994 0.047 Uiso calc R 1 . .
C C8 1.0722(5) 0.79305(19) 0.4069(5) 0.0408(10) Uani d . 1 . .
H H8 1.0903 0.8322 0.3859 0.049 Uiso calc R 1 . .
O O7 0.6156(3) 0.93618(11) 0.0496(3) 0.0253(6) Uani d . 1 . .
C C10 1.0169(4) 0.67816(16) 0.4599(4) 0.0239(8) Uani d . 1 . .
C C12 1.1588(5) 0.7483(2) 0.3889(6) 0.0490(12) Uani d . 1 . .
H H12 1.2365 0.7573 0.3600 0.059 Uiso calc R 1 . .
C C13 0.9793(4) 0.96697(16) 0.5028(4) 0.0207(7) Uani d . 1 . .
O O8 1.0418(3) 0.94114(11) 0.6386(3) 0.0255(6) Uani d . 1 . .
O O6 0.3580(3) 0.94430(11) -0.0787(3) 0.0280(6) Uani d . 1 . .
O O1W 0.6113(6) 0.69616(19) 0.5607(5) 0.0925(14) Uani d . 1 . .
H H1W 0.6115 0.6576 0.5630 0.139 Uiso d R 1 . .
H H2W 0.5551 0.7081 0.6053 0.139 Uiso d R 1 . .
O O2W 0.4884(7) 0.7331(2) 0.7801(6) 0.1179(19) Uani d . 1 . .
H H3W 0.4044 0.7508 0.7119 0.177 Uiso d R 1 . .
H H4W 0.5226 0.7525 0.8720 0.177 Uiso d R 1 . .
C C11 0.9771(4) 0.61643(15) 0.4922(4) 0.0236(8) Uani d . 1 . .
O O4 0.8882(3) 0.61157(11) 0.5557(3) 0.0322(6) Uani d . 1 . .
O O5 1.0350(3) 0.57246(12) 0.4552(3) 0.0353(7) Uani d . 1 . .
C C14 0.4919(4) 0.96531(16) -0.0083(4) 0.0216(8) Uani d . 1 . .

loop_
_atom_site_aniso_label
_atom_site_aniso_U_11
_atom_site_aniso_U_22
_atom_site_aniso_U_33
_atom_site_aniso_U_12
_atom_site_aniso_U_13
_atom_site_aniso_U_23
Sm1 0.01410(11) 0.01776(12) 0.01771(11) 0.00069(7) 0.00649(8) 0.00163(7)
Ag2 0.0358(2) 0.02335(18) 0.0903(3) 0.00795(13) 0.0338(2) 0.00929(16)
O1 0.0327(16) 0.0290(14) 0.0187(12) -0.0129(12) 0.0100(12) -0.0031(10)
N1 0.0243(18) 0.0306(19) 0.046(2) 0.0061(14) 0.0134(16) 0.0060(15)
C4 0.021(2) 0.026(2) 0.0181(17) -0.0007(15) 0.0052(15) 0.0010(14)
C3 0.044(3) 0.042(3) 0.024(2) 0.010(2) 0.0148(19) 0.0092(17)
C1 0.023(2) 0.032(2) 0.032(2) 0.0064(16) 0.0126(17) 0.0080(17)
C2 0.032(3) 0.037(2) 0.034(2) 0.0069(19) 0.005(2) 0.0100(18)
C6 0.0167(19) 0.0244(19) 0.0190(17) 0.0007(15) 0.0027(15) -0.0008(14)
C5 0.026(2) 0.035(2) 0.027(2) 0.0038(17) 0.0124(17) 0.0024(17)
O3 0.0231(15) 0.0376(16) 0.0205(13) 0.0005(11) 0.0066(11) 0.0056(11)
O2 0.0161(14) 0.0495(17) 0.0254(14) 0.0082(12) 0.0070(11) 0.0042(12)
N2 0.0314(19) 0.0210(17) 0.048(2) 0.0001(14) 0.0188(16) 0.0057(15)
C7 0.024(2) 0.023(2) 0.041(2) 0.0007(16) 0.0171(18) 0.0021(16)
C9 0.036(3) 0.037(3) 0.053(3) 0.0067(19) 0.029(2) 0.005(2)
C8 0.044(3) 0.031(2) 0.053(3) -0.0032(19) 0.026(2) 0.010(2)
O7 0.0179(14) 0.0232(13) 0.0326(14) 0.0020(11) 0.0097(11) 0.0017(11)
C10 0.022(2) 0.0234(19) 0.0251(18) 0.0017(15) 0.0098(16) -0.0018(15)
C12 0.041(3) 0.051(3) 0.071(3) -0.002(2) 0.040(3) 0.011(2)
C13 0.0181(19) 0.0234(19) 0.0239(19) 0.0007(14) 0.0126(16) 0.0006(14)
O8 0.0291(15) 0.0218(13) 0.0221(13) 0.0012(11) 0.0088(11) 0.0022(10)
O6 0.0179(14) 0.0271(14) 0.0371(15) -0.0011(11) 0.0109(12) -0.0066(11)
O1W 0.120(4) 0.060(3) 0.108(3) 0.008(3) 0.062(3) -0.012(2)
O2W 0.147(5) 0.100(4) 0.106(4) 0.027(4) 0.056(4) 0.012(3)
C11 0.024(2) 0.0162(18) 0.0233(18) 0.0018(14) 0.0045(16) -0.0033(14)
O4 0.0308(16) 0.0235(14) 0.0488(17) -0.0014(11) 0.0239(14) 0.0039(12)
O5 0.0417(18) 0.0265(15) 0.0296(14) 0.0111(12) 0.0092(13) -0.0050(11)
C14 0.021(2) 0.025(2) 0.0208(18) -0.0003(15) 0.0115(16) -0.0035(14)

loop_
_atom_type_symbol
_atom_type_description
_atom_type_scat_dispersion_real
_atom_type_scat_dispersion_imag
_atom_type_scat_source
C C 0.0033 0.0016 'International Tables Vol C Tables 4.2.6.8 and 6.1.1.4'
H H 0.0000 0.0000 'International Tables Vol C Tables 4.2.6.8 and 6.1.1.4'
N N 0.0061 0.0033 'International Tables Vol C Tables 4.2.6.8 and 6.1.1.4'
O O 0.0106 0.0060 'International Tables Vol C Tables 4.2.6.8 and 6.1.1.4'
Ag Ag -0.8971 1.1015 'International Tables Vol C Tables 4.2.6.8 and 6.1.1.4'
Sm Sm -0.1638 3.4418 'International Tables Vol C Tables 4.2.6.8 and 6.1.1.4'

loop_
_geom_angle_atom_site_label_1
_geom_angle_atom_site_label_2
_geom_angle_atom_site_label_3
_geom_angle_site_symmetry_1
_geom_angle_site_symmetry_3
_geom_angle
_geom_angle_publ_flag
O5 Sm1 O2 2_755 1_655 78.29(10) ?
O5 Sm1 O4 2_755 4_575 123.28(10) ?
O2 Sm1 O4 1_655 4_575 76.96(9) ?
O5 Sm1 O3 2_755 3_675 73.05(9) ?
O2 Sm1 O3 1_655 3_675 129.50(9) ?
O4 Sm1 O3 4_575 3_675 85.19(9) ?
O5 Sm1 O6 2_755 3_675 88.09(10) ?
O2 Sm1 O6 1_655 3_675 144.58(9) ?
O4 Sm1 O6 4_575 3_675 136.12(9) ?
O3 Sm1 O6 3_675 3_675 75.08(9) ?
O5 Sm1 O1 2_755 . 137.60(8) ?
O2 Sm1 O1 1_655 . 74.16(9) ?
O4 Sm1 O1 4_575 . 80.84(9) ?
O3 Sm1 O1 3_675 . 148.63(9) ?
O6 Sm1 O1 3_675 . 96.06(9) ?
O5 Sm1 O7 2_755 . 144.52(9) ?
O2 Sm1 O7 1_655 . 136.44(9) ?
O4 Sm1 O7 4_575 . 70.86(9) ?
O3 Sm1 O7 3_675 . 76.49(9) ?
O6 Sm1 O7 3_675 . 66.61(8) ?
O1 Sm1 O7 . . 72.42(8) ?
O5 Sm1 O8 2_755 3_776 75.15(9) ?
O2 Sm1 O8 1_655 3_776 70.51(9) ?
O4 Sm1 O8 4_575 3_776 138.13(9) ?
O3 Sm1 O8 3_675 3_776 136.13(8) ?
O6 Sm1 O8 3_675 3_776 74.44(8) ?
O1 Sm1 O8 . 3_776 65.62(8) ?
O7 Sm1 O8 . 3_776 117.85(8) ?
N2 Ag2 N1 . . 153.35(12) ?
N2 Ag2 O1 . . 104.18(11) ?
N1 Ag2 O1 . . 100.77(11) ?
C13 O1 Sm1 . . 116.9(2) ?
C13 O1 Ag2 . . 98.2(2) ?
Sm1 O1 Ag2 . . 144.02(10) ?
C2 N1 C1 . . 117.2(4) ?
C2 N1 Ag2 . . 120.9(3) ?
C1 N1 Ag2 . . 121.7(3) ?
C1 C4 C5 . . 118.1(3) ?
C1 C4 C6 . . 121.2(3) ?
C5 C4 C6 . . 120.7(3) ?
C2 C3 C5 . . 119.1(4) ?
C2 C3 H3 . . 120.5 ?
C5 C3 H3 . . 120.5 ?
N1 C1 C4 . . 123.1(4) ?
N1 C1 H1 . . 118.4 ?
C4 C1 H1 . . 118.4 ?
N1 C2 C3 . . 123.2(4) ?
N1 C2 H2 . . 118.4 ?
C3 C2 H2 . . 118.4 ?
O2 C6 O3 . . 126.2(3) ?
O2 C6 C4 . . 115.9(3) ?
O3 C6 C4 . . 117.9(3) ?
C3 C5 C4 . . 119.2(4) ?
C3 C5 H5 . . 120.4 ?
C4 C5 H5 . . 120.4 ?
C6 O3 Sm1 . 3_675 132.3(2) ?
C6 O2 Sm1 . 1_455 143.9(2) ?
C7 N2 C8 . . 117.1(4) ?
C7 N2 Ag2 . . 118.6(3) ?
C8 N2 Ag2 . . 124.2(3) ?
N2 C7 C10 . . 123.6(4) ?
N2 C7 H7 . . 118.2 ?
C10 C7 H7 . . 118.2 ?
C12 C9 C10 . . 118.5(4) ?
C12 C9 H9 . . 120.7 ?
C10 C9 H9 . . 120.7 ?
N2 C8 C12 . . 122.8(4) ?
N2 C8 H8 . . 118.6 ?
C12 C8 H8 . . 118.6 ?
C14 O7 Sm1 . . 117.7(2) ?
C9 C10 C7 . . 118.1(4) ?
C9 C10 C11 . . 123.5(3) ?
C7 C10 C11 . . 118.4(3) ?
C8 C12 C9 . . 119.8(4) ?
C8 C12 H12 . . 120.1 ?
C9 C12 H12 . . 120.1 ?
O8 C13 O1 . . 125.9(3) ?
O8 C13 C13 . 3_776 117.5(4) ?
O1 C13 C13 . 3_776 116.6(4) ?
C13 O8 Sm1 . 3_776 115.2(2) ?
C14 O6 Sm1 . 3_675 118.5(2) ?
H1W O1W H2W . . 106.9 ?
H3W O2W H4W . . 106.8 ?
O4 C11 O5 . . 123.4(3) ?
O4 C11 C10 . . 118.0(3) ?
O5 C11 C10 . . 118.7(3) ?
C11 O4 Sm1 . 4_576 112.3(2) ?
C11 O5 Sm1 . 2_745 179.0(3) ?
O6 C14 O7 . . 126.5(3) ?
O6 C14 C14 . 3_675 117.3(4) ?
O7 C14 C14 . 3_675 116.2(4) ?

loop_
_geom_bond_atom_site_label_1
_geom_bond_atom_site_label_2
_geom_bond_site_symmetry_2
_geom_bond_distance
_geom_bond_publ_flag
Sm1 O5 2_755 2.340(3) ?
Sm1 O2 1_655 2.414(2) ?
Sm1 O4 4_575 2.420(3) ?
Sm1 O3 3_675 2.424(2) ?
Sm1 O6 3_675 2.425(2) ?
Sm1 O1 . 2.444(2) ?
Sm1 O7 . 2.464(2) ?
Sm1 O8 3_776 2.496(2) ?
Ag2 N2 . 2.168(3) ?
Ag2 N1 . 2.174(3) ?
Ag2 O1 . 2.497(2) ?
O1 C13 . 1.257(4) ?
N1 C2 . 1.344(5) ?
N1 C1 . 1.346(5) ?
C4 C1 . 1.378(5) ?
C4 C5 . 1.385(5) ?
C4 C6 . 1.504(5) ?
C3 C2 . 1.361(6) ?
C3 C5 . 1.376(5) ?
C3 H3 . 0.9300 ?
C1 H1 . 0.9300 ?
C2 H2 . 0.9300 ?
C6 O2 . 1.251(4) ?
C6 O3 . 1.254(4) ?
C5 H5 . 0.9300 ?
O3 Sm1 3_675 2.424(2) ?
O2 Sm1 1_455 2.414(2) ?
N2 C7 . 1.334(5) ?
N2 C8 . 1.342(5) ?
C7 C10 . 1.386(5) ?
C7 H7 . 0.9300 ?
C9 C12 . 1.372(6) ?
C9 C10 . 1.381(5) ?
C9 H9 . 0.9300 ?
C8 C12 . 1.366(6) ?
C8 H8 . 0.9300 ?
O7 C14 . 1.251(4) ?
C10 C11 . 1.498(5) ?
C12 H12 . 0.9300 ?
C13 O8 . 1.249(4) ?
C13 C13 3_776 1.537(7) ?
O8 Sm1 3_776 2.496(2) ?
O6 C14 . 1.249(4) ?
O6 Sm1 3_675 2.425(2) ?
O1W H1W . 0.8624 ?
O1W H2W . 0.8612 ?
O2W H3W . 0.8629 ?
O2W H4W . 0.8667 ?
C11 O4 . 1.249(4) ?
C11 O5 . 1.253(4) ?
O4 Sm1 4_576 2.420(3) ?
O5 Sm1 2_745 2.340(3) ?
C14 C14 3_675 1.559(7) ?

loop_
_geom_hbond_atom_site_label_D
_geom_hbond_atom_site_label_H
_geom_hbond_atom_site_label_A
_geom_hbond_site_symmetry_A
_geom_hbond_distance_DH
_geom_hbond_distance_HA
_geom_hbond_distance_DA
_geom_hbond_angle_DHA
O1W H1W O7 4_576 0.86 2.10 2.960(5) 175
O1W H2W O2W . 0.86 2.06 2.892(7) 161
O2W H4W O1W 4_576 0.87 1.92 2.780(7) 171
